data_2210473
loop_
_publ_author_name
'Diao, Chun-Hua'
'Chen, Xin'

_publ_section_title
(<i>E</i>)-1,5-Dimethyl-4-{2-[2-(2-nitrophenoxy)ethoxy]benzylideneamino}-2-phenyl-1<i>H</i>-pyrazol-3(2<i>H</i>)-one
_journal_coeditor_code AT2106
_journal_issue 10
_journal_name_full 'Acta Crystallographica Section E'
_journal_page_first o4422
_journal_page_last o4424
_journal_paper_doi 10.1107/S1600536806036269
_journal_volume 62
_journal_year 2006
_chemical_formula_iupac 'C26 H24 N4 O5'
_chemical_formula_moiety 'C26 H24 N4 O5'
_chemical_formula_sum 'C26 H24 N4 O5'
_chemical_formula_weight 472.49
_chemical_name_systematic
;
(E)-1,5-Dimethyl-4-{2-[2-(2-nitrophenoxy)ethoxy]benzylideneamino}-2-phenyl-
1H-pyrazol-3(2H)-one
;
_space_group_IT_number 14
_symmetry_cell_setting monoclinic
_symmetry_space_group_name_Hall '-P 2ybc'
_symmetry_space_group_name_H-M 'P 1 21/c 1'
_atom_sites_solution_hydrogens geom
_atom_sites_solution_primary direct
_atom_sites_solution_secondary difmap
_audit_creation_method SHELXL-97
_cell_angle_alpha 90.00
_cell_angle_beta 103.140(5)
_cell_angle_gamma 90.00
_cell_formula_units_Z 4
_cell_length_a 13.255(4)
_cell_length_b 18.369(5)
_cell_length_c 10.040(3)
_cell_measurement_reflns_used 2344
_cell_measurement_temperature 294(2)
_cell_measurement_theta_max 26.28
_cell_measurement_theta_min 2.72
_cell_volume 2380.5(12)
_computing_cell_refinement 'SAINT (Bruker, 1999)'
_computing_data_collection 'SMART (Bruker, 1999)'
_computing_data_reduction SAINT
_computing_molecular_graphics 'SHELXTL (Sheldrick, 1997b)'
_computing_publication_material SHELXTL
_computing_structure_refinement 'SHELXL97 (Sheldrick, 1997a)'
_computing_structure_solution 'SHELXS97 (Sheldrick, 1997a)'
_diffrn_ambient_temperature 294(2)
_diffrn_measured_fraction_theta_full 0.998
_diffrn_measured_fraction_theta_max 0.998
_diffrn_measurement_device_type 'Bruker SMART APEX CCD area-detector'
_diffrn_measurement_method '\f and \w'
_diffrn_radiation_monochromator graphite
_diffrn_radiation_source 'fine-focus sealed tube'
_diffrn_radiation_type MoK\a
_diffrn_radiation_wavelength 0.71073
_diffrn_reflns_av_R_equivalents 0.1018
_diffrn_reflns_av_sigmaI/netI 0.1285
_diffrn_reflns_limit_h_max 8
_diffrn_reflns_limit_h_min -15
_diffrn_reflns_limit_k_max 21
_diffrn_reflns_limit_k_min -21
_diffrn_reflns_limit_l_max 11
_diffrn_reflns_limit_l_min -11
_diffrn_reflns_number 11202
_diffrn_reflns_theta_full 25.01
_diffrn_reflns_theta_max 25.01
_diffrn_reflns_theta_min 1.58
_diffrn_standards_number 0
_exptl_absorpt_coefficient_mu 0.093
_exptl_absorpt_correction_T_max 0.993
_exptl_absorpt_correction_T_min 0.968
_exptl_absorpt_correction_type multi-scan
_exptl_absorpt_process_details '(SADABS; Sheldrick, 1996)'
_exptl_crystal_colour yellow
_exptl_crystal_density_diffrn 1.318
_exptl_crystal_density_method 'not measured'
_exptl_crystal_description block
_exptl_crystal_F_000 992
_exptl_crystal_size_max 0.22
_exptl_crystal_size_mid 0.14
_exptl_crystal_size_min 0.08
_refine_diff_density_max 0.169
_refine_diff_density_min -0.167
_refine_ls_extinction_method none
_refine_ls_goodness_of_fit_ref 1.025
_refine_ls_hydrogen_treatment constr
_refine_ls_matrix_type full
_refine_ls_number_parameters 318
_refine_ls_number_reflns 4173
_refine_ls_number_restraints 0
_refine_ls_restrained_S_all 1.025
_refine_ls_R_factor_all 0.1855
_refine_ls_R_factor_gt 0.0573
_refine_ls_shift/su_max 0.001
_refine_ls_shift/su_mean 0.000
_refine_ls_structure_factor_coef Fsqd
_refine_ls_weighting_details 'calc w=1/[\s^2^(Fo^2^)+(0.0418P)^2^+0.3376P] where P=(Fo^2^+2Fc^2^)/3'
_refine_ls_weighting_scheme calc
_refine_ls_wR_factor_gt 0.0993
_refine_ls_wR_factor_ref 0.1288
_reflns_number_gt 1986
_reflns_number_total 4173
_reflns_threshold_expression I>2\s(I)
_cod_data_source_file at2106.cif
_cod_data_source_block I
_cod_original_cell_volume 2380.6(12)
_cod_original_sg_symbol_H-M 'P 21/c'
_cod_database_code 2210473
_cod_database_fobs_code 2210473

loop_
_symmetry_equiv_pos_as_xyz
'x, y, z'
'-x, y+1/2, -z+1/2'
'-x, -y, -z'
'x, -y-1/2, z-1/2'

loop_
_atom_site_type_symbol
_atom_site_label
_atom_site_fract_x
_atom_site_fract_y
_atom_site_fract_z
_atom_site_U_iso_or_equiv
_atom_site_adp_type
_atom_site_calc_flag
_atom_site_refinement_flags
_atom_site_occupancy
O O1 0.3954(2) 0.18062(14) 1.0379(3) 0.0832(8) Uani d . 1
O O2 0.3156(2) 0.19113(14) 0.8264(3) 0.0776(8) Uani d . 1
O O3 0.41896(18) 0.09153(12) 0.7040(2) 0.0662(7) Uani d . 1
O O4 0.54619(15) 0.12133(10) 0.51040(19) 0.0483(6) Uani d . 1
O O5 0.75766(16) -0.03508(11) 0.7282(2) 0.0535(6) Uani d . 1
N N1 0.3581(2) 0.15495(17) 0.9246(4) 0.0572(8) Uani d . 1
N N2 0.8552(2) 0.09536(13) 0.5989(2) 0.0429(6) Uani d . 1
N N3 1.02532(18) -0.04255(15) 0.7749(2) 0.0482(7) Uani d . 1
N N4 0.92898(19) -0.07322(14) 0.7819(2) 0.0461(7) Uani d . 1
C C1 0.3643(2) 0.07581(18) 0.9094(3) 0.0473(8) Uani d . 1
C C2 0.3423(3) 0.0340(2) 1.0123(4) 0.0647(10) Uani d . 1
H H2 0.3256 0.0558 1.0881 0.078 Uiso calc R 1
C C3 0.3452(3) -0.0404(2) 1.0019(4) 0.0761(12) Uani d . 1
H H3 0.3296 -0.0696 1.0702 0.091 Uiso calc R 1
C C4 0.3713(3) -0.0716(2) 0.8900(5) 0.0749(11) Uani d . 1
H H4 0.3738 -0.1221 0.8833 0.090 Uiso calc R 1
C C5 0.3937(3) -0.0292(2) 0.7878(4) 0.0658(10) Uani d . 1
H H5 0.4111 -0.0512 0.7126 0.079 Uiso calc R 1
C C6 0.3906(2) 0.04590(19) 0.7959(3) 0.0506(9) Uani d . 1
C C7 0.3986(3) 0.06975(18) 0.5655(3) 0.0597(10) Uani d . 1
H H7A 0.3248 0.0624 0.5313 0.072 Uiso calc R 1
H H7B 0.4337 0.0242 0.5573 0.072 Uiso calc R 1
C C8 0.4362(2) 0.12742(18) 0.4843(3) 0.0544(9) Uani d . 1
H H8A 0.4060 0.1208 0.3875 0.065 Uiso calc R 1
H H8B 0.4166 0.1751 0.5113 0.065 Uiso calc R 1
C C9 0.6004(2) 0.17281(16) 0.4563(3) 0.0392(8) Uani d . 1
C C10 0.5538(3) 0.22674(18) 0.3679(3) 0.0528(9) Uani d . 1
H H10 0.4820 0.2294 0.3409 0.063 Uiso calc R 1
C C11 0.6148(3) 0.27705(18) 0.3196(3) 0.0636(10) Uani d . 1
H H11 0.5837 0.3138 0.2607 0.076 Uiso calc R 1
C C12 0.7209(3) 0.27294(19) 0.3580(4) 0.0664(11) Uani d . 1
H H12 0.7614 0.3073 0.3263 0.080 Uiso calc R 1
C C13 0.7668(3) 0.21848(17) 0.4425(3) 0.0539(9) Uani d . 1
H H13 0.8387 0.2159 0.4675 0.065 Uiso calc R 1
C C14 0.7081(2) 0.16638(16) 0.4924(3) 0.0381(8) Uani d . 1
C C15 0.7570(2) 0.10536(16) 0.5752(3) 0.0407(8) Uani d . 1
H H15 0.7163 0.0731 0.6116 0.049 Uiso calc R 1
C C16 0.8991(2) 0.03392(16) 0.6707(3) 0.0386(8) Uani d . 1
C C17 1.0022(2) 0.02004(18) 0.6993(3) 0.0446(8) Uani d . 1
C C18 0.8493(2) -0.02573(16) 0.7257(3) 0.0394(8) Uani d . 1
C C19 1.0869(2) 0.06350(18) 0.6607(3) 0.0662(10) Uani d . 1
H H19A 1.1168 0.0359 0.5981 0.099 Uiso calc R 1
H H19B 1.1393 0.0743 0.7413 0.099 Uiso calc R 1
H H19C 1.0588 0.1081 0.6178 0.099 Uiso calc R 1
C C20 1.1003(3) -0.09503(19) 0.7445(4) 0.0724(11) Uani d . 1
H H20A 1.0735 -0.1162 0.6562 0.109 Uiso calc R 1
H H20B 1.1121 -0.1326 0.8127 0.109 Uiso calc R 1
H H20C 1.1644 -0.0706 0.7448 0.109 Uiso calc R 1
C C21 0.9250(3) -0.12698(17) 0.8830(3) 0.0432(8) Uani d . 1
C C22 0.8468(3) -0.17782(18) 0.8560(3) 0.0532(9) Uani d . 1
H H22 0.7968 -0.1762 0.7743 0.064 Uiso calc R 1
C C23 0.8436(3) -0.23127(19) 0.9518(4) 0.0661(10) Uani d . 1
H H23 0.7907 -0.2656 0.9350 0.079 Uiso calc R 1
C C24 0.9182(4) -0.2339(2) 1.0717(4) 0.0759(12) Uani d . 1
H H24 0.9169 -0.2707 1.1349 0.091 Uiso calc R 1
C C25 0.9946(3) -0.1821(2) 1.0980(4) 0.0696(11) Uani d . 1
H H25 1.0443 -0.1836 1.1799 0.084 Uiso calc R 1
C C26 0.9987(3) -0.12811(18) 1.0049(3) 0.0568(9) Uani d . 1
H H26 1.0503 -0.0928 1.0236 0.068 Uiso calc R 1

loop_
_atom_site_aniso_label
_atom_site_aniso_U_11
_atom_site_aniso_U_22
_atom_site_aniso_U_33
_atom_site_aniso_U_12
_atom_site_aniso_U_13
_atom_site_aniso_U_23
O1 0.092(2) 0.079(2) 0.079(2) -0.0135(16) 0.0194(17) -0.0274(17)
O2 0.0748(19) 0.0703(19) 0.087(2) 0.0131(15) 0.0174(16) 0.0098(16)
O3 0.0889(18) 0.0600(15) 0.0568(16) -0.0278(14) 0.0312(14) -0.0182(13)
O4 0.0359(12) 0.0515(14) 0.0577(14) 0.0029(11) 0.0109(11) 0.0060(11)
O5 0.0347(13) 0.0669(15) 0.0569(14) 0.0012(12) 0.0064(11) 0.0186(12)
N1 0.0488(19) 0.061(2) 0.064(2) -0.0024(17) 0.0193(18) -0.008(2)
N2 0.0370(16) 0.0487(17) 0.0416(16) 0.0016(14) 0.0061(12) 0.0036(14)
N3 0.0324(15) 0.0592(18) 0.0518(17) 0.0050(14) 0.0069(13) 0.0035(15)
N4 0.0336(15) 0.0554(17) 0.0472(17) 0.0056(15) 0.0046(13) 0.0112(14)
C1 0.0382(19) 0.050(2) 0.052(2) -0.0037(17) 0.0077(17) -0.0056(19)
C2 0.067(3) 0.072(3) 0.056(2) -0.008(2) 0.017(2) -0.003(2)
C3 0.074(3) 0.077(3) 0.074(3) -0.014(2) 0.011(2) 0.020(3)
C4 0.068(3) 0.051(2) 0.101(3) -0.007(2) 0.010(3) 0.000(3)
C5 0.068(3) 0.058(3) 0.074(3) -0.012(2) 0.022(2) -0.016(2)
C6 0.048(2) 0.053(2) 0.052(2) -0.0117(18) 0.0123(18) -0.011(2)
C7 0.049(2) 0.075(3) 0.056(2) -0.017(2) 0.0145(18) -0.017(2)
C8 0.039(2) 0.068(2) 0.055(2) -0.0010(18) 0.0074(17) -0.0047(19)
C9 0.044(2) 0.039(2) 0.0367(19) 0.0027(17) 0.0135(16) -0.0011(16)
C10 0.048(2) 0.059(2) 0.049(2) 0.012(2) 0.0076(18) 0.0060(19)
C11 0.075(3) 0.055(2) 0.063(2) 0.024(2) 0.020(2) 0.024(2)
C12 0.064(3) 0.059(2) 0.084(3) 0.013(2) 0.034(2) 0.026(2)
C13 0.048(2) 0.049(2) 0.069(2) 0.0065(18) 0.0241(19) 0.014(2)
C14 0.041(2) 0.0378(18) 0.0360(19) 0.0048(16) 0.0094(16) 0.0004(15)
C15 0.039(2) 0.0411(19) 0.043(2) -0.0035(16) 0.0109(16) -0.0020(16)
C16 0.0324(18) 0.046(2) 0.0354(18) 0.0006(16) 0.0036(15) 0.0010(16)
C17 0.037(2) 0.055(2) 0.041(2) -0.0024(17) 0.0064(16) -0.0017(17)
C18 0.0353(19) 0.050(2) 0.0298(18) 0.0000(18) 0.0005(16) 0.0006(15)
C19 0.043(2) 0.079(3) 0.077(3) -0.006(2) 0.0151(19) 0.006(2)
C20 0.050(2) 0.081(3) 0.090(3) 0.023(2) 0.024(2) 0.008(2)
C21 0.048(2) 0.046(2) 0.035(2) 0.0096(18) 0.0085(18) 0.0030(17)
C22 0.053(2) 0.055(2) 0.051(2) 0.0068(19) 0.0106(18) 0.0044(19)
C23 0.066(3) 0.057(2) 0.080(3) 0.009(2) 0.026(2) 0.013(2)
C24 0.088(3) 0.076(3) 0.073(3) 0.029(3) 0.036(3) 0.032(2)
C25 0.071(3) 0.087(3) 0.047(2) 0.024(3) 0.007(2) 0.015(2)
C26 0.063(2) 0.061(2) 0.043(2) 0.008(2) 0.003(2) 0.002(2)

loop_
_atom_type_symbol
_atom_type_description
_atom_type_scat_dispersion_real
_atom_type_scat_dispersion_imag
_atom_type_scat_source
C C 0.0033 0.0016 'International Tables Vol C Tables 4.2.6.8 and 6.1.1.4'
H H 0.0000 0.0000 'International Tables Vol C Tables 4.2.6.8 and 6.1.1.4'
N N 0.0061 0.0033 'International Tables Vol C Tables 4.2.6.8 and 6.1.1.4'
O O 0.0106 0.0060 'International Tables Vol C Tables 4.2.6.8 and 6.1.1.4'

loop_
_geom_angle_atom_site_label_1
_geom_angle_atom_site_label_2
_geom_angle_atom_site_label_3
_geom_angle
_geom_angle_publ_flag
C6 O3 C7 118.2(2) ?
C9 O4 C8 118.6(2) ?
O2 N1 O1 123.8(3) ?
O2 N1 C1 118.9(3) ?
O1 N1 C1 117.2(3) ?
C15 N2 C16 119.9(3) yes
C17 N3 N4 105.7(2) yes
C17 N3 C20 120.8(3) ?
N4 N3 C20 114.3(3) ?
C18 N4 N3 110.0(2) yes
C18 N4 C21 125.2(2) ?
N3 N4 C21 119.5(2) ?
C2 C1 C6 122.5(3) ?
C2 C1 N1 116.7(3) ?
C6 C1 N1 120.8(3) ?
C1 C2 C3 119.1(4) ?
C1 C2 H2 120.5 ?
C3 C2 H2 120.5 ?
C2 C3 C4 119.6(4) ?
C2 C3 H3 120.2 ?
C4 C3 H3 120.2 ?
C5 C4 C3 120.8(4) ?
C5 C4 H4 119.6 ?
C3 C4 H4 119.6 ?
C4 C5 C6 120.5(4) ?
C4 C5 H5 119.8 ?
C6 C5 H5 119.8 ?
O3 C6 C1 118.4(3) ?
O3 C6 C5 123.9(3) ?
C1 C6 C5 117.6(3) ?
O3 C7 C8 108.9(3) ?
O3 C7 H7A 109.9 ?
C8 C7 H7A 109.9 ?
O3 C7 H7B 109.9 ?
C8 C7 H7B 109.9 ?
H7A C7 H7B 108.3 ?
O4 C8 C7 107.4(3) ?
O4 C8 H8A 110.2 ?
C7 C8 H8A 110.2 ?
O4 C8 H8B 110.2 ?
C7 C8 H8B 110.2 ?
H8A C8 H8B 108.5 ?
O4 C9 C10 123.5(3) ?
O4 C9 C14 115.8(3) ?
C10 C9 C14 120.7(3) ?
C9 C10 C11 119.5(3) ?
C9 C10 H10 120.3 ?
C11 C10 H10 120.3 ?
C12 C11 C10 120.5(3) ?
C12 C11 H11 119.8 ?
C10 C11 H11 119.8 ?
C13 C12 C11 119.9(3) ?
C13 C12 H12 120.0 ?
C11 C12 H12 120.0 ?
C12 C13 C14 121.3(3) ?
C12 C13 H13 119.3 ?
C14 C13 H13 119.3 ?
C9 C14 C13 118.0(3) ?
C9 C14 C15 120.6(3) ?
C13 C14 C15 121.3(3) ?
N2 C15 C14 121.2(3) yes
N2 C15 H15 119.4 ?
C14 C15 H15 119.4 ?
C17 C16 N2 123.0(3) yes
C17 C16 C18 107.5(3) ?
N2 C16 C18 129.5(3) yes
C16 C17 N3 111.2(3) ?
C16 C17 C19 128.6(3) ?
N3 C17 C19 120.2(3) ?
O5 C18 N4 124.5(3) ?
O5 C18 C16 130.4(3) ?
N4 C18 C16 105.1(3) ?
C17 C19 H19A 109.5 ?
C17 C19 H19B 109.5 ?
H19A C19 H19B 109.5 ?
C17 C19 H19C 109.5 ?
H19A C19 H19C 109.5 ?
H19B C19 H19C 109.5 ?
N3 C20 H20A 109.5 ?
N3 C20 H20B 109.5 ?
H20A C20 H20B 109.5 ?
N3 C20 H20C 109.5 ?
H20A C20 H20C 109.5 ?
H20B C20 H20C 109.5 ?
C22 C21 C26 121.0(3) ?
C22 C21 N4 118.5(3) ?
C26 C21 N4 120.5(3) ?
C21 C22 C23 119.1(3) ?
C21 C22 H22 120.5 ?
C23 C22 H22 120.5 ?
C24 C23 C22 120.3(4) ?
C24 C23 H23 119.9 ?
C22 C23 H23 119.9 ?
C25 C24 C23 119.8(4) ?
C25 C24 H24 120.1 ?
C23 C24 H24 120.1 ?
C24 C25 C26 120.8(4) ?
C24 C25 H25 119.6 ?
C26 C25 H25 119.6 ?
C25 C26 C21 119.0(3) ?
C25 C26 H26 120.5 ?
C21 C26 H26 120.5 ?

loop_
_geom_bond_atom_site_label_1
_geom_bond_atom_site_label_2
_geom_bond_distance
_geom_bond_publ_flag
O1 N1 1.227(3) ?
O2 N1 1.216(3) ?
O3 C6 1.362(4) ?
O3 C7 1.412(3) ?
O4 C9 1.372(3) ?
O4 C8 1.426(3) ?
O5 C18 1.233(3) ?
N1 C1 1.466(4) ?
N2 C15 1.282(3) yes
N2 C16 1.393(3) yes
N3 C17 1.373(4) ?
N3 N4 1.412(3) yes
N3 C20 1.465(4) ?
N4 C18 1.387(3) ?
N4 C21 1.426(4) ?
C1 C2 1.371(4) ?
C1 C6 1.379(4) ?
C2 C3 1.373(5) ?
C2 H2 0.9300 ?
C3 C4 1.374(5) ?
C3 H3 0.9300 ?
C4 C5 1.373(5) ?
C4 H4 0.9300 ?
C5 C6 1.383(4) ?
C5 H5 0.9300 ?
C7 C8 1.490(4) ?
C7 H7A 0.9700 ?
C7 H7B 0.9700 ?
C8 H8A 0.9700 ?
C8 H8B 0.9700 ?
C9 C10 1.379(4) ?
C9 C14 1.395(4) ?
C10 C11 1.387(4) ?
C10 H10 0.9300 ?
C11 C12 1.373(4) ?
C11 H11 0.9300 ?
C12 C13 1.363(4) ?
C12 H12 0.9300 ?
C13 C14 1.397(4) ?
C13 H13 0.9300 ?
C14 C15 1.457(4) ?
C15 H15 0.9300 ?
C16 C17 1.356(4) ?
C16 C18 1.451(4) ?
C17 C19 1.498(4) ?
C19 H19A 0.9600 ?
C19 H19B 0.9600 ?
C19 H19C 0.9600 ?
C20 H20A 0.9600 ?
C20 H20B 0.9600 ?
C20 H20C 0.9600 ?
C21 C22 1.375(4) ?
C21 C26 1.381(4) ?
C22 C23 1.382(4) ?
C22 H22 0.9300 ?
C23 C24 1.375(5) ?
C23 H23 0.9300 ?
C24 C25 1.370(5) ?
C24 H24 0.9300 ?
C25 C26 1.373(4) ?
C25 H25 0.9300 ?
C26 H26 0.9300 ?

loop_
_geom_hbond_atom_site_label_D
_geom_hbond_atom_site_label_H
_geom_hbond_atom_site_label_A
_geom_hbond_site_symmetry_A
_geom_hbond_distance_DH
_geom_hbond_distance_HA
_geom_hbond_distance_DA
_geom_hbond_angle_DHA
_geom_hbond_publ_flag
C2 H2 O5 3_657 0.93 2.39 3.180(4) 143 yes

loop_
_geom_torsion_atom_site_label_1
_geom_torsion_atom_site_label_2
_geom_torsion_atom_site_label_3
_geom_torsion_atom_site_label_4
_geom_torsion
C17 N3 N4 C18 -7.0(3)
C20 N3 N4 C18 -142.3(3)
C17 N3 N4 C21 -162.7(2)
C20 N3 N4 C21 62.0(3)
O2 N1 C1 C2 -135.9(3)
O1 N1 C1 C2 43.1(4)
O2 N1 C1 C6 43.8(4)
O1 N1 C1 C6 -137.2(3)
C6 C1 C2 C3 -0.8(5)
N1 C1 C2 C3 178.9(3)
C1 C2 C3 C4 0.8(6)
C2 C3 C4 C5 -0.5(6)
C3 C4 C5 C6 0.1(6)
C7 O3 C6 C1 -150.3(3)
C7 O3 C6 C5 34.6(5)
C2 C1 C6 O3 -175.0(3)
N1 C1 C6 O3 5.3(5)
C2 C1 C6 C5 0.4(5)
N1 C1 C6 C5 -179.3(3)
C4 C5 C6 O3 175.1(3)
C4 C5 C6 C1 -0.1(5)
C6 O3 C7 C8 -179.8(3)
C9 O4 C8 C7 -174.4(2)
O3 C7 C8 O4 76.3(3)
C8 O4 C9 C10 -5.9(4)
C8 O4 C9 C14 176.2(2)
O4 C9 C10 C11 179.2(3)
C14 C9 C10 C11 -3.0(4)
C9 C10 C11 C12 0.7(5)
C10 C11 C12 C13 1.0(5)
C11 C12 C13 C14 -0.4(5)
O4 C9 C14 C13 -178.5(2)
C10 C9 C14 C13 3.5(4)
O4 C9 C14 C15 3.8(4)
C10 C9 C14 C15 -174.1(3)
C12 C13 C14 C9 -1.8(4)
C12 C13 C14 C15 175.8(3)
C16 N2 C15 C14 -175.7(2)
C9 C14 C15 N2 173.8(3)
C13 C14 C15 N2 -3.8(4)
C15 N2 C16 C17 -180.0(3)
C15 N2 C16 C18 1.1(4)
N2 C16 C17 N3 178.0(2)
C18 C16 C17 N3 -2.9(3)
N2 C16 C17 C19 -1.4(5)
C18 C16 C17 C19 177.8(3)
N4 N3 C17 C16 6.1(3)
C20 N3 C17 C16 137.8(3)
N4 N3 C17 C19 -174.5(3)
C20 N3 C17 C19 -42.8(4)
N3 N4 C18 O5 -173.5(3)
C21 N4 C18 O5 -19.5(5)
N3 N4 C18 C16 5.3(3)
C21 N4 C18 C16 159.2(3)
C17 C16 C18 O5 177.1(3)
N2 C16 C18 O5 -3.8(5)
C17 C16 C18 N4 -1.5(3)
N2 C16 C18 N4 177.5(3)
C18 N4 C21 C22 56.2(4)
N3 N4 C21 C22 -152.0(3)
C18 N4 C21 C26 -124.3(3)
N3 N4 C21 C26 27.4(4)
C26 C21 C22 C23 -1.0(4)
N4 C21 C22 C23 178.4(3)
C21 C22 C23 C24 -0.7(5)
C22 C23 C24 C25 1.7(5)
C23 C24 C25 C26 -1.0(5)
C24 C25 C26 C21 -0.7(5)
C22 C21 C26 C25 1.7(4)
N4 C21 C26 C25 -177.7(3)
